data_1539789
loop_
_publ_author_name
'Fuhrmann, J.'
'Pickardt, J.'

_publ_section_title
;
 Zuechtung und r:ntgenographische Untersuchung von Einkristallen der
 Thiosilicate (Mn, Mg)2 Si S4, (Mn, Fe)2 Si S4 und (Mg, Fe)2 Si S4 mit
 Olivinstruktur
;
_journal_name_full 'Zeitschrift fuer Anorganische und Allgemeine Chemie'
_journal_page_first 73
_journal_page_last 78
_journal_volume 586
_journal_year 1990
_chemical_formula_sum 'Fe0.86 Mg1.14 S4 Si'
_chemical_name_systematic 'Mg1.14 Fe0.86 (Si S4)'
_space_group_IT_number 62
_symmetry_space_group_name_Hall '-P 2ac 2n'
_symmetry_space_group_name_H-M 'P n m a'
_cell_angle_alpha 90
_cell_angle_beta 90
_cell_angle_gamma 90
_cell_formula_units_Z 4
_cell_length_a 12.586
_cell_length_b 7.329
_cell_length_c 5.87
_cell_volume 541.465
_citation_journal_id_ASTM ZAACAB
_cod_data_source_file Fuhrmann_ZAACAB_1990_1224.cif
_cod_data_source_block Fe0.86Mg1.14S4Si1
_cod_original_cell_volume 541.4652
_cod_original_formula_sum 'Fe0.86 Mg1.14 S4 Si1'
_cod_database_code 1539789

loop_
_symmetry_equiv_pos_as_xyz
x,y,z
-x+1/2,-y,z+1/2
x+1/2,-y+1/2,-z+1/2
-x,y+1/2,-z
-x,-y,-z
x-1/2,y,-z-1/2
-x-1/2,y-1/2,z-1/2
x,-y-1/2,z

loop_
_atom_site_label
_atom_site_type_symbol
_atom_site_fract_x
_atom_site_fract_y
_atom_site_fract_z
_atom_site_occupancy
_atom_site_U_iso_or_equiv
Mg1 Mg+2 0 0 0 0.4 0.0
S1 S-2 0.4088 0.25 0.7349 1 0.0
Fe1 Fe+2 0 0 0 0.6 0.0
Si1 Si+4 0.4116 0.25 0.0935 1 0.0
S3 S-2 0.3345 0.0208 0.2482 1 0.0
S2 S-2 0.5666 0.25 0.2411 1 0.0
Mg2 Mg+2 0.2303 0.25 0.5091 0.74 0.0
Fe2 Fe+2 0.2303 0.25 0.5091 0.26 0.0
